data_7124198
loop_
_publ_author_name
'Feng, Rui'
'Yang, Wenbang'
'Wang, Wenqing'
'Zhao, Yue'
'Tan, Gengwen'
'Zhang, Li'
'Wang, Xinping'

_publ_section_title
;
 Isolable diboryl radicals acting as highly efficient reaction
 intermediates under mild conditions
;
_journal_name_full 'Chemical Communications'
_journal_paper_doi 10.1039/C9CC06514H
_journal_year 2019
_chemical_formula_sum 'C10 H16 B O3'
_chemical_formula_weight 195.04
_space_group_crystal_system monoclinic
_space_group_IT_number 14
_space_group_name_Hall '-P 2yn'
_space_group_name_H-M_alt 'P 1 21/n 1'
_symmetry_space_group_name_Hall '-P 2yn'
_symmetry_space_group_name_H-M 'P 1 21/n 1'
_atom_sites_solution_hydrogens geom
_atom_sites_solution_primary direct
_atom_sites_solution_secondary difmap
_audit_creation_method SHELXL-2014/7
_audit_update_record
;
2019-05-01 deposited with the CCDC.    2019-09-18 downloaded from the CCDC.
;
_cell_angle_alpha 90
_cell_angle_beta 99.144(3)
_cell_angle_gamma 90
_cell_formula_units_Z 4
_cell_length_a 6.0306(5)
_cell_length_b 11.4395(9)
_cell_length_c 15.2784(14)
_cell_measurement_reflns_used 3558
_cell_measurement_temperature 153(2)
_cell_measurement_theta_max 27.50
_cell_measurement_theta_min 2.24
_cell_volume 1040.62(15)
_computing_cell_refinement 'Bruker SAINT'
_computing_data_collection 'Bruker APEX2'
_computing_data_reduction 'Bruker SAINT'
_computing_molecular_graphics 'Bruker SHELXTL'
_computing_publication_material 'Bruker SHELXTL'
_computing_structure_refinement 'SHELXL-2014/7 (Sheldrick, 2014)'
_computing_structure_solution 'SHELXT 2014/4 (Sheldrick, 2014)'
_diffrn_ambient_temperature 153(2)
_diffrn_measured_fraction_theta_full 0.998
_diffrn_measured_fraction_theta_max 0.996
_diffrn_measurement_device_type 'Bruker D8 CMOS'
_diffrn_measurement_method '\f and \w scans'
_diffrn_radiation_type MoK\a
_diffrn_radiation_wavelength 0.71073
_diffrn_reflns_av_R_equivalents 0.0525
_diffrn_reflns_av_unetI/netI 0.0466
_diffrn_reflns_Laue_measured_fraction_full 0.998
_diffrn_reflns_Laue_measured_fraction_max 0.996
_diffrn_reflns_limit_h_max 6
_diffrn_reflns_limit_h_min -7
_diffrn_reflns_limit_k_max 13
_diffrn_reflns_limit_k_min -14
_diffrn_reflns_limit_l_max 19
_diffrn_reflns_limit_l_min -18
_diffrn_reflns_number 9178
_diffrn_reflns_point_group_measured_fraction_full 0.998
_diffrn_reflns_point_group_measured_fraction_max 0.996
_diffrn_reflns_theta_full 25.242
_diffrn_reflns_theta_max 27.694
_diffrn_reflns_theta_min 2.234
_diffrn_source 'fine-focus sealed tube'
_exptl_absorpt_coefficient_mu 0.088
_exptl_absorpt_correction_T_max 0.7456
_exptl_absorpt_correction_T_min 0.6560
_exptl_crystal_colour yellow
_exptl_crystal_density_diffrn 1.245
_exptl_crystal_density_method 'not measured'
_exptl_crystal_description needle
_exptl_crystal_F_000 420
_exptl_crystal_size_max 0.32
_exptl_crystal_size_mid 0.19
_exptl_crystal_size_min 0.18
_refine_diff_density_max 0.297
_refine_diff_density_min -0.237
_refine_diff_density_rms 0.046
_refine_ls_extinction_coef 0.011(4)
_refine_ls_extinction_expression Fc^*^=kFc[1+0.001xFc^2^\l^3^/sin(2\q)]^-1/4^
_refine_ls_extinction_method 'SHELXL-2014/7 (Sheldrick 2014'
_refine_ls_goodness_of_fit_ref 1.027
_refine_ls_hydrogen_treatment constr
_refine_ls_matrix_type full
_refine_ls_number_parameters 132
_refine_ls_number_reflns 2421
_refine_ls_number_restraints 0
_refine_ls_restrained_S_all 1.027
_refine_ls_R_factor_all 0.0686
_refine_ls_R_factor_gt 0.0495
_refine_ls_shift/su_max 0.000
_refine_ls_shift/su_mean 0.000
_refine_ls_structure_factor_coef Fsqd
_refine_ls_weighting_details 'w=1/[\s^2^(Fo^2^)+(0.0511P)^2^+0.4504P] where P=(Fo^2^+2Fc^2^)/3'
_refine_ls_weighting_scheme calc
_refine_ls_wR_factor_gt 0.1133
_refine_ls_wR_factor_ref 0.1219
_reflns_Friedel_coverage 0.000
_reflns_number_gt 1905
_reflns_number_total 2421
_reflns_threshold_expression 'I > 2\s(I)'
_cod_data_source_file c9cc06514h2.cif
_cod_data_source_block 5
_cod_database_code 7124198
_shelx_shelxl_version_number 2014/7
_shelx_space_group_comment
;
The symmetry employed for this shelxl refinement is uniquely defined
by the following loop, which should always be used as a source of
symmetry information in preference to the above space-group names.
They are only intended as comments.
;
_shelx_estimated_absorpt_t_min 0.990
_shelx_estimated_absorpt_t_max 0.992
_exptl_absorpt_special_details 'SADABS (Bruker, 2014)'

loop_
_space_group_symop_operation_xyz
'x, y, z'
'-x+1/2, y+1/2, -z+1/2'
'-x, -y, -z'
'x-1/2, -y-1/2, z-1/2'

loop_
_atom_site_label
_atom_site_type_symbol
_atom_site_fract_x
_atom_site_fract_y
_atom_site_fract_z
_atom_site_U_iso_or_equiv
_atom_site_adp_type
_atom_site_occupancy
_atom_site_site_symmetry_order
_atom_site_calc_flag
_atom_site_refinement_flags_posn
_atom_site_refinement_flags_adp
O3 O 0.34068(17) 0.53772(8) 0.64160(7) 0.0217(3) Uani 1 1 d . .
O1 O 0.58511(18) 0.64665(9) 0.74045(7) 0.0233(3) Uani 1 1 d . .
O2 O 0.33260(18) 0.74350(8) 0.62514(7) 0.0229(3) Uani 1 1 d . .
C9 C 0.1697(2) 0.52182(12) 0.57025(10) 0.0177(3) Uani 1 1 d . .
C8 C 0.2115(2) 0.45128(12) 0.50084(10) 0.0194(3) Uani 1 1 d . .
H8 H 0.3528 0.4184 0.5016 0.023 Uiso 1 1 calc R U
C10 C -0.0406(2) 0.56986(12) 0.56985(10) 0.0195(3) Uani 1 1 d . .
H10 H -0.0680 0.6164 0.6169 0.023 Uiso 1 1 calc R U
C3 C 0.4408(2) 0.85588(12) 0.64759(10) 0.0205(3) Uani 1 1 d . .
C1 C 0.6603(3) 0.75386(12) 0.78797(10) 0.0216(4) Uani 1 1 d . .
C2 C 0.5211(3) 0.85876(12) 0.74775(10) 0.0215(3) Uani 1 1 d . .
H2A H 0.3902 0.8655 0.7770 0.026 Uiso 1 1 calc R U
H2B H 0.6101 0.9289 0.7615 0.026 Uiso 1 1 calc R U
C5 C 0.9102(3) 0.76627(14) 0.78538(12) 0.0292(4) Uani 1 1 d . .
H5A H 0.9872 0.6973 0.8097 0.044 Uiso 1 1 calc R U
H5B H 0.9677 0.8331 0.8197 0.044 Uiso 1 1 calc R U
H5C H 0.9336 0.7763 0.7251 0.044 Uiso 1 1 calc R U
C7 C 0.2593(3) 0.94795(13) 0.62255(12) 0.0281(4) Uani 1 1 d . .
H7A H 0.1918 0.9374 0.5618 0.042 Uiso 1 1 calc R U
H7B H 0.3252 1.0244 0.6300 0.042 Uiso 1 1 calc R U
H7C H 0.1467 0.9401 0.6601 0.042 Uiso 1 1 calc R U
C4 C 0.6228(3) 0.73492(15) 0.88273(11) 0.0318(4) Uani 1 1 d . .
H4A H 0.4656 0.7229 0.8837 0.048 Uiso 1 1 calc R U
H4B H 0.6733 0.8024 0.9176 0.048 Uiso 1 1 calc R U
H4C H 0.7056 0.6675 0.9068 0.048 Uiso 1 1 calc R U
C6 C 0.6246(3) 0.87076(15) 0.59122(11) 0.0289(4) Uani 1 1 d . .
H6A H 0.7263 0.8058 0.6008 0.043 Uiso 1 1 calc R U
H6B H 0.7051 0.9419 0.6075 0.043 Uiso 1 1 calc R U
H6C H 0.5588 0.8740 0.5298 0.043 Uiso 1 1 calc R U
B1 B 0.4192(3) 0.64699(14) 0.66926(11) 0.0184(4) Uani 1 1 d . .

loop_
_atom_site_aniso_label
_atom_site_aniso_U_11
_atom_site_aniso_U_22
_atom_site_aniso_U_33
_atom_site_aniso_U_23
_atom_site_aniso_U_13
_atom_site_aniso_U_12
O3 0.0252(6) 0.0156(5) 0.0211(6) -0.0013(4) -0.0063(4) -0.0021(4)
O1 0.0261(6) 0.0161(5) 0.0240(6) -0.0035(4) -0.0074(4) -0.0009(4)
O2 0.0270(6) 0.0160(5) 0.0228(6) 0.0003(4) -0.0053(4) -0.0050(4)
C9 0.0214(7) 0.0132(6) 0.0172(7) 0.0012(5) -0.0012(5) -0.0046(5)
C8 0.0180(7) 0.0173(7) 0.0226(8) -0.0007(6) 0.0020(6) -0.0009(5)
C10 0.0259(8) 0.0157(7) 0.0169(8) -0.0038(5) 0.0036(6) -0.0017(5)
C3 0.0225(7) 0.0132(7) 0.0243(8) -0.0016(6) -0.0012(6) -0.0029(5)
C1 0.0248(8) 0.0167(7) 0.0209(8) -0.0053(6) -0.0042(6) -0.0024(5)
C2 0.0228(7) 0.0176(7) 0.0231(8) -0.0051(6) 0.0003(6) -0.0011(6)
C5 0.0219(8) 0.0255(8) 0.0370(10) -0.0041(7) -0.0052(7) -0.0003(6)
C7 0.0260(8) 0.0208(8) 0.0350(10) 0.0034(7) -0.0024(7) 0.0019(6)
C4 0.0415(10) 0.0307(9) 0.0212(9) -0.0021(7) -0.0014(7) 0.0004(7)
C6 0.0293(8) 0.0280(8) 0.0290(9) 0.0052(7) 0.0039(7) 0.0000(6)
B1 0.0192(8) 0.0174(8) 0.0180(8) -0.0018(6) 0.0017(6) -0.0009(6)

loop_
_atom_type_symbol
_atom_type_description
_atom_type_scat_dispersion_real
_atom_type_scat_dispersion_imag
_atom_type_scat_source
C C 0.0033 0.0016 'International Tables Vol C Tables 4.2.6.8 and 6.1.1.4'
H H 0.0000 0.0000 'International Tables Vol C Tables 4.2.6.8 and 6.1.1.4'
B B 0.0013 0.0007 'International Tables Vol C Tables 4.2.6.8 and 6.1.1.4'
O O 0.0106 0.0060 'International Tables Vol C Tables 4.2.6.8 and 6.1.1.4'

loop_
_geom_angle_atom_site_label_1
_geom_angle_atom_site_label_2
_geom_angle_atom_site_label_3
_geom_angle
_geom_angle_site_symmetry_1
_geom_angle_site_symmetry_3
B1 O3 C9 122.37(11) . .
B1 O1 C1 121.86(11) . .
B1 O2 C3 118.63(11) . .
C10 C9 O3 121.22(13) . .
C10 C9 C8 120.43(13) . .
O3 C9 C8 118.27(13) . .
C10 C8 C9 119.50(14) 3_566 .
C10 C8 H8 120.2 3_566 .
C9 C8 H8 120.2 . .
C9 C10 C8 120.06(14) . 3_566
C9 C10 H10 120.0 . .
C8 C10 H10 120.0 3_566 .
O2 C3 C6 107.78(13) . .
O2 C3 C7 105.91(11) . .
C6 C3 C7 109.90(13) . .
O2 C3 C2 108.24(12) . .
C6 C3 C2 114.92(12) . .
C7 C3 C2 109.68(13) . .
O1 C1 C4 105.85(13) . .
O1 C1 C5 107.23(13) . .
C4 C1 C5 109.71(13) . .
O1 C1 C2 110.51(11) . .
C4 C1 C2 109.79(14) . .
C5 C1 C2 113.44(13) . .
C3 C2 C1 116.70(12) . .
C3 C2 H2A 108.1 . .
C1 C2 H2A 108.1 . .
C3 C2 H2B 108.1 . .
C1 C2 H2B 108.1 . .
H2A C2 H2B 107.3 . .
C1 C5 H5A 109.5 . .
C1 C5 H5B 109.5 . .
H5A C5 H5B 109.5 . .
C1 C5 H5C 109.5 . .
H5A C5 H5C 109.5 . .
H5B C5 H5C 109.5 . .
C3 C7 H7A 109.5 . .
C3 C7 H7B 109.5 . .
H7A C7 H7B 109.5 . .
C3 C7 H7C 109.5 . .
H7A C7 H7C 109.5 . .
H7B C7 H7C 109.5 . .
C1 C4 H4A 109.5 . .
C1 C4 H4B 109.5 . .
H4A C4 H4B 109.5 . .
C1 C4 H4C 109.5 . .
H4A C4 H4C 109.5 . .
H4B C4 H4C 109.5 . .
C3 C6 H6A 109.5 . .
C3 C6 H6B 109.5 . .
H6A C6 H6B 109.5 . .
C3 C6 H6C 109.5 . .
H6A C6 H6C 109.5 . .
H6B C6 H6C 109.5 . .
O1 B1 O2 125.35(13) . .
O1 B1 O3 114.64(13) . .
O2 B1 O3 120.00(12) . .

loop_
_geom_bond_atom_site_label_1
_geom_bond_atom_site_label_2
_geom_bond_distance
_geom_bond_site_symmetry_2
O3 B1 1.3790(18) .
O3 C9 1.3884(15) .
O1 B1 1.3558(18) .
O1 C1 1.4602(16) .
O2 B1 1.3542(19) .
O2 C3 1.4577(16) .
C9 C10 1.381(2) .
C9 C8 1.387(2) .
C8 C10 1.3905(18) 3_566
C8 H8 0.9300 .
C10 C8 1.3905(18) 3_566
C10 H10 0.9300 .
C3 C6 1.518(2) .
C3 C7 1.523(2) .
C3 C2 1.530(2) .
C1 C4 1.516(2) .
C1 C5 1.521(2) .
C1 C2 1.536(2) .
C2 H2A 0.9700 .
C2 H2B 0.9700 .
C5 H5A 0.9600 .
C5 H5B 0.9600 .
C5 H5C 0.9600 .
C7 H7A 0.9600 .
C7 H7B 0.9600 .
C7 H7C 0.9600 .
C4 H4A 0.9600 .
C4 H4B 0.9600 .
C4 H4C 0.9600 .
C6 H6A 0.9600 .
C6 H6B 0.9600 .
C6 H6C 0.9600 .
